data_7247652
loop_
_publ_author_name
'Zamora-Moreno, Julio'
'Salom\'on-Flores, Mar\'ia K.'
'Valdes-Garc\'ia, Josue'
'Pinz\'on-Vanegas, Cristian'
'Mart\'inez-Otero, Diego'
'Barroso-Flores, Joaqu\'in'
'Villamil-Ramos, Ra\'ul'
'Romero-Solano, Miguel \'A.'
'Dorazco-Gonz\'alez, Alejandro'

_publ_section_title
;
 Water-soluble fluorescent chemosensor for sorbitol based on a dicationic
 diboronic receptor. Crystal structure and spectroscopic studies
;
_journal_issue 46
_journal_name_full 'RSC Advances'
_journal_page_first 32185
_journal_page_last 32198
_journal_paper_doi 10.1039/D3RA06198A
_journal_volume 13
_journal_year 2023
_chemical_formula_moiety 'C39 H33 B2 N5 O6, O4 S, 3(C2 H6 O S), 3.201(H2 O)'
_chemical_formula_sum 'C45 H57.41 B2 N5 O16.21 S4'
_chemical_formula_weight 1077.52
_space_group_crystal_system triclinic
_space_group_IT_number 2
_space_group_name_Hall '-P 1'
_space_group_name_H-M_alt 'P -1'
_atom_sites_solution_hydrogens mixed
_atom_sites_solution_primary direct
_atom_sites_solution_secondary difmap
_audit_creation_method SHELXL-2019/3
_audit_update_record
;
2023-07-12 deposited with the CCDC.	2023-10-25 downloaded from the CCDC.
;
_cell_angle_alpha 95.8776(14)
_cell_angle_beta 100.6117(14)
_cell_angle_gamma 102.3371(14)
_cell_formula_units_Z 2
_cell_length_a 11.5675(8)
_cell_length_b 14.3355(10)
_cell_length_c 15.8991(11)
_cell_measurement_reflns_used 9927
_cell_measurement_temperature 273(2)
_cell_measurement_theta_max 27.48
_cell_measurement_theta_min 2.64
_cell_volume 2503.8(3)
_computing_cell_refinement 'Bruker SAINT'
_computing_data_collection 'Bruker APEX2'
_computing_data_reduction 'Bruker SAINT'
_computing_molecular_graphics 'Bruker SHELXTL'
_computing_publication_material 'Bruker SHELXTL'
_computing_structure_refinement 'SHELXL-2019/2 (Sheldrick, 2019)'
_computing_structure_solution 'SHELXS-97 (Sheldrick 2008)'
_diffrn_ambient_temperature 273(2)
_diffrn_measured_fraction_theta_full 1.000
_diffrn_measured_fraction_theta_max 1.000
_diffrn_measurement_device_type 'Bruker APEX-II CCD'
_diffrn_measurement_method '\w scans'
_diffrn_radiation_monochromator mirrors
_diffrn_radiation_type MoK\a
_diffrn_radiation_wavelength 0.71073
_diffrn_reflns_av_R_equivalents 0.0417
_diffrn_reflns_av_unetI/netI 0.0196
_diffrn_reflns_Laue_measured_fraction_full 1.000
_diffrn_reflns_Laue_measured_fraction_max 1.000
_diffrn_reflns_limit_h_max 15
_diffrn_reflns_limit_h_min -15
_diffrn_reflns_limit_k_max 18
_diffrn_reflns_limit_k_min -18
_diffrn_reflns_limit_l_max 20
_diffrn_reflns_limit_l_min -20
_diffrn_reflns_number 107739
_diffrn_reflns_point_group_measured_fraction_full 1.000
_diffrn_reflns_point_group_measured_fraction_max 1.000
_diffrn_reflns_theta_full 25.242
_diffrn_reflns_theta_max 27.445
_diffrn_reflns_theta_min 1.824
_diffrn_source 'Incoatec ImuS'
_exptl_absorpt_coefficient_mu 0.265
_exptl_absorpt_correction_T_max 0.7456
_exptl_absorpt_correction_T_min 0.7016
_exptl_absorpt_correction_type multi-scan
_exptl_absorpt_process_details
; 
 SADABS 2016/2: Krause, L., Herbst-Irmer, R., Sheldrick G.M. & Stalke D., 
 J. Appl. Cryst. 48 (2015) 3-10 
;
_exptl_crystal_colour colourless
_exptl_crystal_density_diffrn 1.429
_exptl_crystal_description Prism
_exptl_crystal_F_000 1132
_exptl_crystal_preparation Luminescent
_exptl_crystal_size_max 0.303
_exptl_crystal_size_mid 0.267
_exptl_crystal_size_min 0.261
_refine_diff_density_max 0.711
_refine_diff_density_min -0.647
_refine_diff_density_rms 0.061
_refine_ls_extinction_method none
_refine_ls_goodness_of_fit_ref 1.029
_refine_ls_hydrogen_treatment mixed
_refine_ls_matrix_type full
_refine_ls_number_parameters 745
_refine_ls_number_reflns 11433
_refine_ls_number_restraints 146
_refine_ls_restrained_S_all 1.057
_refine_ls_R_factor_all 0.0467
_refine_ls_R_factor_gt 0.0396
_refine_ls_shift/su_max 0.002
_refine_ls_shift/su_mean 0.000
_refine_ls_structure_factor_coef Fsqd
_refine_ls_weighting_details 'w=1/[\s^2^(Fo^2^)+(0.0539P)^2^+2.2470P] where P=(Fo^2^+2Fc^2^)/3'
_refine_ls_weighting_scheme calc
_refine_ls_wR_factor_gt 0.1044
_refine_ls_wR_factor_ref 0.1105
_reflns_Friedel_coverage 0.000
_reflns_number_gt 9952
_reflns_number_total 11433
_reflns_threshold_expression 'I > 2\s(I)'
_cod_data_source_file d3ra06198a2.cif
_cod_data_source_block 125DGA23_0m
_cod_database_code 7247652
_shelx_shelxl_version_number 2019/3
_shelx_space_group_comment
; 
The symmetry employed for this shelxl refinement is uniquely defined 
by the following loop, which should always be used as a source of 
symmetry information in preference to the above space-group names. 
They are only intended as comments. 
;
_shelx_estimated_absorpt_t_min 0.924
_shelx_estimated_absorpt_t_max 0.934

loop_
_space_group_symop_operation_xyz
'x, y, z'
'-x, -y, -z'

loop_
_atom_site_label
_atom_site_type_symbol
_atom_site_fract_x
_atom_site_fract_y
_atom_site_fract_z
_atom_site_U_iso_or_equiv
_atom_site_adp_type
_atom_site_occupancy
_atom_site_site_symmetry_order
_atom_site_calc_flag
_atom_site_refinement_flags_posn
_atom_site_refinement_flags_adp
_atom_site_refinement_flags_occupancy
_atom_site_disorder_assembly
_atom_site_disorder_group
S1 S 0.64126(4) 0.68624(3) 0.20183(3) 0.01871(9) Uani 1 1 d . . . . .
O7 O 0.64012(12) 0.62656(9) 0.12015(8) 0.0258(3) Uani 1 1 d . . . . .
O8 O 0.53727(12) 0.64425(9) 0.23885(9) 0.0247(3) Uani 1 1 d . . . . .
O9 O 0.63485(12) 0.78447(8) 0.18600(8) 0.0228(3) Uani 1 1 d . . . . .
O10 O 0.75558(12) 0.69081(9) 0.26424(8) 0.0241(3) Uani 1 1 d . . . . .
S3 S 0.60869(4) 1.17468(3) -0.04831(3) 0.02195(10) Uani 1 1 d . . . . .
O16 O 0.71646(12) 1.15450(10) 0.01161(9) 0.0286(3) Uani 1 1 d . . . . .
C42 C 0.55341(18) 1.25836(16) 0.01489(12) 0.0296(4) Uani 1 1 d . . . . .
H42A H 0.490560 1.278893 -0.021514 0.044 Uiso 1 1 calc R U . . .
H42B H 0.618377 1.313351 0.040698 0.044 Uiso 1 1 calc R U . . .
H42C H 0.521511 1.227915 0.059538 0.044 Uiso 1 1 calc R U . . .
C43 C 0.67274(16) 1.25504(13) -0.11488(11) 0.0232(3) Uani 1 1 d . . . . .
H43A H 0.714725 1.222554 -0.150713 0.035 Uiso 1 1 calc R U . . .
H43B H 0.728562 1.310245 -0.079049 0.035 Uiso 1 1 calc R U . . .
H43C H 0.609462 1.275643 -0.150759 0.035 Uiso 1 1 calc R U . . .
S4 S 0.29709(4) 1.22054(3) 0.25884(3) 0.02785(11) Uani 1 1 d . . . . .
O17 O 0.40340(13) 1.19577(9) 0.31480(9) 0.0291(3) Uani 1 1 d . . . . .
C44 C 0.2451(2) 1.30357(17) 0.32430(16) 0.0409(5) Uani 1 1 d . . . . .
H44A H 0.309721 1.359722 0.347167 0.061 Uiso 1 1 calc R U . . .
H44B H 0.218827 1.273802 0.371113 0.061 Uiso 1 1 calc R U . . .
H44C H 0.178641 1.322150 0.290048 0.061 Uiso 1 1 calc R U . . .
C45 C 0.3585(2) 1.3038(2) 0.19435(16) 0.0497(6) Uani 1 1 d . . . . .
H45A H 0.396457 1.272221 0.154796 0.075 Uiso 1 1 calc R U . . .
H45B H 0.417528 1.356756 0.230921 0.075 Uiso 1 1 calc R U . . .
H45C H 0.294907 1.327656 0.162404 0.075 Uiso 1 1 calc R U . . .
S2 S 0.79438(5) 1.30734(4) 0.34060(3) 0.02809(13) Uani 0.9505(13) 1 d D U P A 1
O15 O 0.83983(17) 1.22617(13) 0.30220(11) 0.0394(4) Uani 0.9505(13) 1 d D U P A 1
C40 C 0.6781(2) 1.3257(2) 0.25919(15) 0.0336(5) Uani 0.9505(13) 1 d D U P A 1
H40A H 0.708157 1.334563 0.207437 0.050 Uiso 0.9505(13) 1 calc R U P A 1
H40B H 0.652419 1.382057 0.278593 0.050 Uiso 0.9505(13) 1 calc R U P A 1
H40C H 0.610766 1.270462 0.247382 0.050 Uiso 0.9505(13) 1 calc R U P A 1
C41 C 0.9034(2) 1.41671(19) 0.34158(18) 0.0405(5) Uani 0.9505(13) 1 d D U P A 1
H41A H 0.927132 1.416144 0.286804 0.061 Uiso 0.9505(13) 1 calc R U P A 1
H41B H 0.973097 1.421993 0.386757 0.061 Uiso 0.9505(13) 1 calc R U P A 1
H41C H 0.868462 1.470767 0.351694 0.061 Uiso 0.9505(13) 1 calc R U P A 1
S2A S 0.8476(9) 1.3312(8) 0.2673(7) 0.0333(5) Uani 0.0495(13) 1 d D U P A 2
O15A O 0.886(3) 1.2468(17) 0.283(2) 0.0336(8) Uani 0.0495(13) 1 d D U P A 2
C40A C 0.695(2) 1.329(4) 0.237(3) 0.0315(8) Uani 0.0495(13) 1 d D U P A 2
H40D H 0.685497 1.392231 0.228742 0.047 Uiso 0.0495(13) 1 calc R U P A 2
H40E H 0.660173 1.285147 0.183889 0.047 Uiso 0.0495(13) 1 calc R U P A 2
H40F H 0.654210 1.307017 0.281439 0.047 Uiso 0.0495(13) 1 calc R U P A 2
C41A C 0.893(4) 1.410(3) 0.370(2) 0.0338(8) Uani 0.0495(13) 1 d D U P A 2
H41D H 0.869349 1.469813 0.363811 0.051 Uiso 0.0495(13) 1 calc R U P A 2
H41E H 0.854866 1.379583 0.412396 0.051 Uiso 0.0495(13) 1 calc R U P A 2
H41F H 0.979555 1.423580 0.389715 0.051 Uiso 0.0495(13) 1 calc R U P A 2
O1 O 1.14384(11) -0.15053(8) 0.22179(7) 0.0184(2) Uani 1 1 d . . . . .
O2 O 0.77278(12) 0.48718(9) 0.12471(9) 0.0255(3) Uani 1 1 d D . . . .
H2A H 0.7268(19) 0.5248(15) 0.1293(16) 0.038 Uiso 1 1 d D U . . .
O3 O 0.92727(12) 0.62779(9) 0.19559(8) 0.0250(3) Uani 1 1 d D . . . .
H3A H 0.8731(17) 0.6470(17) 0.2165(15) 0.037 Uiso 1 1 d D U . . .
O4 O 0.86679(13) -0.12782(10) 0.57682(8) 0.0283(3) Uani 1 1 d . . . . .
O5 O 0.73931(13) 0.61638(10) 0.41252(9) 0.0313(3) Uani 1 1 d D . . . .
H5 H 0.737(2) 0.6429(18) 0.3677(11) 0.047 Uiso 1 1 d D U . . .
O6 O 0.55480(12) 0.50474(9) 0.33632(8) 0.0254(3) Uani 1 1 d D . . . .
H6 H 0.548(2) 0.5436(15) 0.3008(13) 0.038 Uiso 1 1 d D U . . .
N1 N 0.97440(11) -0.12068(9) 0.38300(8) 0.0133(2) Uani 1 1 d . . . . .
N2 N 1.02452(12) -0.04547(10) 0.24295(8) 0.0147(3) Uani 1 1 d D . . . .
H2N H 0.9763(16) -0.0324(15) 0.2739(12) 0.022 Uiso 1 1 d D U . . .
N3 N 1.07985(12) 0.19633(9) -0.00831(8) 0.0160(3) Uani 1 1 d . . . . .
N4 N 0.81788(12) -0.04745(10) 0.46302(8) 0.0145(3) Uani 1 1 d D . . . .
H4N H 0.8275(19) -0.0407(15) 0.4119(8) 0.022 Uiso 1 1 d D U . . .
N5 N 0.51596(12) 0.16846(9) 0.58386(9) 0.0157(3) Uani 1 1 d . . . . .
C1 C 1.04251(13) -0.16270(11) 0.33917(9) 0.0128(3) Uani 1 1 d . . . . .
C2 C 1.08730(14) -0.24090(11) 0.36317(10) 0.0157(3) Uani 1 1 d . . . . .
H2 H 1.132255 -0.269289 0.329822 0.019 Uiso 1 1 calc R U . . .
C3 C 1.06336(15) -0.27554(12) 0.43797(10) 0.0187(3) Uani 1 1 d . . . . .
H3 H 1.092669 -0.327308 0.456170 0.022 Uiso 1 1 calc R U . . .
C4 C 0.99492(15) -0.23157(12) 0.48516(10) 0.0183(3) Uani 1 1 d . . . . .
H4 H 0.978592 -0.252421 0.536177 0.022 Uiso 1 1 calc R U . . .
C5 C 0.95130(14) -0.15568(11) 0.45448(10) 0.0145(3) Uani 1 1 d . . . . .
C6 C 1.07533(13) -0.11987(11) 0.26166(9) 0.0135(3) Uani 1 1 d . . . . .
C7 C 1.04590(13) 0.01361(11) 0.18011(10) 0.0140(3) Uani 1 1 d . . . . .
C8 C 0.98426(14) 0.08934(12) 0.17578(11) 0.0173(3) Uani 1 1 d . . . . .
H8 H 0.936310 0.098050 0.215516 0.021 Uiso 1 1 calc R U . . .
C9 C 0.99340(14) 0.14968(11) 0.11495(10) 0.0168(3) Uani 1 1 d . . . . .
H9 H 0.950101 0.197384 0.112163 0.020 Uiso 1 1 calc R U . . .
C10 C 1.06942(14) 0.13885(11) 0.05624(10) 0.0144(3) Uani 1 1 d . . . . .
C11 C 1.15917(15) 0.19023(12) -0.05866(10) 0.0191(3) Uani 1 1 d . . . . .
H11 H 1.165784 0.230892 -0.100403 0.023 Uiso 1 1 calc R U . . .
C12 C 1.23227(15) 0.12474(12) -0.05048(10) 0.0198(3) Uani 1 1 d . . . . .
H12 H 1.288973 0.123485 -0.084884 0.024 Uiso 1 1 calc R U . . .
C13 C 1.22003(15) 0.06216(12) 0.00863(10) 0.0174(3) Uani 1 1 d . . . . .
H13 H 1.265669 0.016062 0.012700 0.021 Uiso 1 1 calc R U . . .
C14 C 1.13769(14) 0.06798(11) 0.06344(10) 0.0141(3) Uani 1 1 d . . . . .
C15 C 1.12305(14) 0.00395(11) 0.12487(10) 0.0140(3) Uani 1 1 d . . . . .
H15 H 1.165256 -0.044440 0.127991 0.017 Uiso 1 1 calc R U . . .
C16 C 0.99989(15) 0.26413(11) -0.02400(10) 0.0186(3) Uani 1 1 d . . . . .
H16A H 0.918787 0.232750 -0.019248 0.022 Uiso 1 1 calc R U . . .
H16B H 0.995760 0.278726 -0.082563 0.022 Uiso 1 1 calc R U . . .
C17 C 1.04276(15) 0.35756(11) 0.03847(10) 0.0175(3) Uani 1 1 d . . . . .
C18 C 0.95773(15) 0.39775(12) 0.07090(10) 0.0181(3) Uani 1 1 d . . . . .
H18 H 0.877170 0.363514 0.057977 0.022 Uiso 1 1 calc R U . . .
C19 C 0.99012(15) 0.48853(12) 0.12258(10) 0.0188(3) Uani 1 1 d . . . . .
C20 C 1.11292(16) 0.53563(12) 0.14399(11) 0.0210(3) Uani 1 1 d . . . . .
H20 H 1.137325 0.595029 0.179603 0.025 Uiso 1 1 calc R U . . .
C21 C 1.19933(16) 0.49580(12) 0.11333(12) 0.0237(4) Uani 1 1 d . . . . .
H21 H 1.280724 0.527795 0.129282 0.028 Uiso 1 1 calc R U . . .
C22 C 1.16367(16) 0.40778(12) 0.05860(11) 0.0215(3) Uani 1 1 d . . . . .
H22 H 1.220731 0.382584 0.035511 0.026 Uiso 1 1 calc R U . . .
C23 C 0.87494(14) -0.10919(12) 0.50449(10) 0.0170(3) Uani 1 1 d . . . . .
C24 C 0.74350(13) 0.00552(11) 0.49671(10) 0.0138(3) Uani 1 1 d . . . . .
C25 C 0.70348(14) 0.07429(11) 0.44766(10) 0.0154(3) Uani 1 1 d . . . . .
H25 H 0.728447 0.082907 0.396049 0.018 Uiso 1 1 calc R U . . .
C26 C 0.47492(14) 0.24292(11) 0.53573(11) 0.0183(3) Uani 1 1 d . . . . .
H26A H 0.409024 0.261081 0.558099 0.022 Uiso 1 1 calc R U . . .
H26B H 0.444354 0.215906 0.475204 0.022 Uiso 1 1 calc R U . . .
C27 C 0.70736(14) -0.00693(11) 0.57387(10) 0.0150(3) Uani 1 1 d . . . . .
H27 H 0.732887 -0.051916 0.606454 0.018 Uiso 1 1 calc R U . . .
C28 C 0.63174(13) 0.04870(11) 0.60302(10) 0.0146(3) Uani 1 1 d . . . . .
C29 C 0.59484(14) 0.03713(12) 0.68213(10) 0.0178(3) Uani 1 1 d . . . . .
H29 H 0.622044 -0.006262 0.715951 0.021 Uiso 1 1 calc R U . . .
C30 C 0.48159(14) 0.15563(12) 0.65832(10) 0.0180(3) Uani 1 1 d . . . . .
H30 H 0.430904 0.191923 0.676951 0.022 Uiso 1 1 calc R U . . .
C31 C 0.51916(15) 0.08977(12) 0.70883(10) 0.0191(3) Uani 1 1 d . . . . .
H31 H 0.493191 0.081563 0.760162 0.023 Uiso 1 1 calc R U . . .
C32 C 0.59173(13) 0.11626(11) 0.55324(10) 0.0143(3) Uani 1 1 d . . . . .
C33 C 0.62892(14) 0.12835(11) 0.47450(10) 0.0160(3) Uani 1 1 d . . . . .
H33 H 0.603077 0.172599 0.441121 0.019 Uiso 1 1 calc R U . . .
C34 C 0.57590(14) 0.33199(11) 0.54315(11) 0.0169(3) Uani 1 1 d . . . . .
C35 C 0.57279(15) 0.38587(12) 0.47543(11) 0.0188(3) Uani 1 1 d . . . . .
H35 H 0.510871 0.364768 0.426442 0.023 Uiso 1 1 calc R U . . .
C36 C 0.66017(15) 0.47098(12) 0.47883(11) 0.0188(3) Uani 1 1 d . . . . .
C37 C 0.75457(15) 0.49841(12) 0.55183(11) 0.0209(3) Uani 1 1 d . . . . .
H37 H 0.816011 0.553088 0.554561 0.025 Uiso 1 1 calc R U . . .
C38 C 0.75852(16) 0.44563(13) 0.62047(11) 0.0231(3) Uani 1 1 d . . . . .
H38 H 0.821685 0.465494 0.668796 0.028 Uiso 1 1 calc R U . . .
C39 C 0.66820(16) 0.36326(12) 0.61690(11) 0.0204(3) Uani 1 1 d . . . . .
H39 H 0.669254 0.329056 0.663571 0.025 Uiso 1 1 calc R U . . .
B1 B 0.65076(18) 0.53519(14) 0.40408(12) 0.0206(4) Uani 1 1 d . . . . .
B2 B 0.88999(18) 0.53735(14) 0.14974(12) 0.0198(4) Uani 1 1 d . . . . .
O11 O 0.77839(10) 0.96037(9) 0.27358(7) 0.0179(2) Uani 1 1 d D . . . .
H11A H 0.7443(18) 0.9038(8) 0.2527(14) 0.027 Uiso 1 1 d D U . . .
H11B H 0.7482(19) 0.9938(14) 0.2402(12) 0.027 Uiso 1 1 d D U . . .
O12 O 0.69270(14) 1.09106(11) 0.16931(9) 0.0325(3) Uani 1 1 d D . . . .
H12A H 0.731(2) 1.1391(14) 0.2072(14) 0.049 Uiso 1 1 d D U . . .
H12B H 0.696(3) 1.106(2) 0.1195(10) 0.049 Uiso 1 1 d D U . . .
O13 O 0.45087(17) 1.08874(15) 0.16196(13) 0.0297(6) Uani 0.714(5) 1 d D . P B 1
H13A H 0.5233(14) 1.084(3) 0.168(2) 0.044 Uiso 0.714(5) 1 d D U P B 1
H13B H 0.456(3) 1.123(2) 0.2095(13) 0.044 Uiso 0.714(5) 1 d D U P B 1
O14 O 0.4526(3) 0.4495(2) 0.06347(19) 0.0331(10) Uani 0.487(5) 1 d D . P C 1
H14A H 0.499(4) 0.5052(18) 0.074(4) 0.050 Uiso 0.487(5) 1 d D U P C 1
H14B H 0.454(5) 0.436(4) 0.0111(12) 0.050 Uiso 0.487(5) 1 d D U P C 1

loop_
_atom_site_aniso_label
_atom_site_aniso_U_11
_atom_site_aniso_U_22
_atom_site_aniso_U_33
_atom_site_aniso_U_23
_atom_site_aniso_U_13
_atom_site_aniso_U_12
S1 0.0254(2) 0.01617(19) 0.01709(19) 0.00289(14) 0.00860(15) 0.00672(15)
O7 0.0309(7) 0.0259(6) 0.0202(6) -0.0040(5) 0.0028(5) 0.0118(5)
O8 0.0273(6) 0.0219(6) 0.0305(7) 0.0124(5) 0.0120(5) 0.0087(5)
O9 0.0334(7) 0.0174(6) 0.0206(6) 0.0051(5) 0.0118(5) 0.0062(5)
O10 0.0275(6) 0.0251(6) 0.0194(6) 0.0014(5) 0.0075(5) 0.0044(5)
S3 0.0216(2) 0.0226(2) 0.0210(2) 0.00403(16) 0.00474(16) 0.00316(16)
O16 0.0277(7) 0.0328(7) 0.0284(7) 0.0120(6) 0.0057(5) 0.0106(6)
C42 0.0292(9) 0.0426(11) 0.0194(8) 0.0021(8) 0.0074(7) 0.0131(8)
C43 0.0221(8) 0.0274(9) 0.0202(8) 0.0048(7) 0.0053(6) 0.0046(7)
S4 0.0239(2) 0.0212(2) 0.0342(3) -0.00506(18) 0.00201(18) 0.00409(17)
O17 0.0347(7) 0.0237(6) 0.0332(7) 0.0089(5) 0.0089(6) 0.0129(6)
C44 0.0450(13) 0.0381(12) 0.0508(13) 0.0085(10) 0.0201(10) 0.0246(10)
C45 0.0537(15) 0.0749(18) 0.0359(12) 0.0308(12) 0.0141(11) 0.0339(13)
S2 0.0308(3) 0.0316(3) 0.0225(2) 0.00611(18) 0.00460(18) 0.00873(19)
O15 0.0404(8) 0.0432(8) 0.0357(7) 0.0020(6) -0.0006(6) 0.0214(6)
C40 0.0299(8) 0.0355(8) 0.0342(9) 0.0005(8) 0.0005(7) 0.0130(7)
C41 0.0333(9) 0.0430(9) 0.0397(9) 0.0099(8) -0.0004(8) 0.0027(8)
S2A 0.0333(7) 0.0364(7) 0.0295(7) 0.0052(7) 0.0028(7) 0.0101(7)
O15A 0.0347(13) 0.0370(13) 0.0295(13) 0.0047(12) 0.0028(12) 0.0132(12)
C40A 0.0313(13) 0.0345(13) 0.0285(13) 0.0042(13) 0.0028(12) 0.0107(12)
C41A 0.0323(13) 0.0373(13) 0.0302(13) 0.0072(13) 0.0026(13) 0.0072(12)
O1 0.0221(6) 0.0214(6) 0.0169(5) 0.0051(4) 0.0105(4) 0.0102(5)
O2 0.0236(6) 0.0200(6) 0.0322(7) 0.0002(5) 0.0057(5) 0.0057(5)
O3 0.0271(7) 0.0223(6) 0.0240(6) -0.0023(5) 0.0079(5) 0.0030(5)
O4 0.0391(8) 0.0404(8) 0.0192(6) 0.0146(5) 0.0174(5) 0.0251(6)
O5 0.0340(7) 0.0299(7) 0.0240(7) 0.0102(5) 0.0018(6) -0.0045(6)
O6 0.0308(7) 0.0200(6) 0.0235(6) 0.0084(5) 0.0003(5) 0.0043(5)
N1 0.0122(6) 0.0159(6) 0.0120(6) 0.0016(5) 0.0036(5) 0.0032(5)
N2 0.0151(6) 0.0195(6) 0.0138(6) 0.0060(5) 0.0091(5) 0.0065(5)
N3 0.0187(6) 0.0149(6) 0.0141(6) 0.0040(5) 0.0029(5) 0.0026(5)
N4 0.0160(6) 0.0187(6) 0.0115(6) 0.0024(5) 0.0068(5) 0.0064(5)
N5 0.0147(6) 0.0138(6) 0.0184(6) -0.0004(5) 0.0048(5) 0.0027(5)
C1 0.0114(7) 0.0157(7) 0.0108(7) 0.0011(5) 0.0025(5) 0.0021(5)
C2 0.0150(7) 0.0187(7) 0.0142(7) 0.0010(6) 0.0040(6) 0.0059(6)
C3 0.0219(8) 0.0200(8) 0.0175(8) 0.0063(6) 0.0050(6) 0.0095(6)
C4 0.0203(8) 0.0226(8) 0.0157(7) 0.0073(6) 0.0070(6) 0.0078(6)
C5 0.0132(7) 0.0172(7) 0.0136(7) 0.0024(6) 0.0044(5) 0.0037(6)
C6 0.0126(7) 0.0153(7) 0.0115(7) 0.0008(5) 0.0025(5) 0.0017(5)
C7 0.0134(7) 0.0153(7) 0.0137(7) 0.0036(5) 0.0042(5) 0.0025(5)
C8 0.0150(7) 0.0194(8) 0.0205(8) 0.0051(6) 0.0086(6) 0.0052(6)
C9 0.0149(7) 0.0171(7) 0.0203(8) 0.0045(6) 0.0060(6) 0.0053(6)
C10 0.0151(7) 0.0148(7) 0.0125(7) 0.0032(5) 0.0032(5) 0.0007(6)
C11 0.0244(8) 0.0181(7) 0.0136(7) 0.0036(6) 0.0055(6) 0.0004(6)
C12 0.0231(8) 0.0223(8) 0.0150(7) 0.0027(6) 0.0098(6) 0.0027(6)
C13 0.0194(7) 0.0190(7) 0.0149(7) 0.0013(6) 0.0072(6) 0.0043(6)
C14 0.0144(7) 0.0153(7) 0.0114(7) 0.0000(5) 0.0037(5) 0.0009(5)
C15 0.0146(7) 0.0152(7) 0.0132(7) 0.0021(5) 0.0045(5) 0.0042(5)
C16 0.0223(8) 0.0172(7) 0.0159(7) 0.0046(6) 0.0009(6) 0.0055(6)
C17 0.0226(8) 0.0146(7) 0.0144(7) 0.0061(6) -0.0003(6) 0.0042(6)
C18 0.0200(8) 0.0181(7) 0.0150(7) 0.0059(6) 0.0010(6) 0.0027(6)
C19 0.0245(8) 0.0177(7) 0.0137(7) 0.0062(6) 0.0017(6) 0.0043(6)
C20 0.0264(9) 0.0159(7) 0.0181(8) 0.0038(6) -0.0009(6) 0.0037(6)
C21 0.0206(8) 0.0172(8) 0.0297(9) 0.0057(7) -0.0024(7) 0.0025(6)
C22 0.0212(8) 0.0179(8) 0.0260(9) 0.0081(6) 0.0012(7) 0.0069(6)
C23 0.0170(7) 0.0203(8) 0.0163(7) 0.0040(6) 0.0073(6) 0.0061(6)
C24 0.0119(7) 0.0149(7) 0.0140(7) -0.0008(5) 0.0035(5) 0.0024(5)
C25 0.0166(7) 0.0172(7) 0.0126(7) 0.0019(6) 0.0054(6) 0.0030(6)
C26 0.0160(7) 0.0170(7) 0.0227(8) 0.0027(6) 0.0043(6) 0.0060(6)
C27 0.0157(7) 0.0171(7) 0.0129(7) 0.0015(6) 0.0046(5) 0.0043(6)
C28 0.0134(7) 0.0162(7) 0.0131(7) -0.0005(6) 0.0038(5) 0.0016(6)
C29 0.0184(8) 0.0217(8) 0.0138(7) 0.0018(6) 0.0051(6) 0.0045(6)
C30 0.0162(7) 0.0187(7) 0.0184(8) -0.0036(6) 0.0065(6) 0.0029(6)
C31 0.0192(8) 0.0234(8) 0.0144(7) -0.0010(6) 0.0072(6) 0.0033(6)
C32 0.0131(7) 0.0136(7) 0.0151(7) -0.0020(5) 0.0043(5) 0.0013(5)
C33 0.0166(7) 0.0160(7) 0.0157(7) 0.0025(6) 0.0038(6) 0.0039(6)
C34 0.0173(7) 0.0148(7) 0.0201(8) -0.0006(6) 0.0062(6) 0.0063(6)
C35 0.0194(8) 0.0185(8) 0.0181(8) -0.0004(6) 0.0025(6) 0.0061(6)
C36 0.0214(8) 0.0175(7) 0.0183(8) 0.0007(6) 0.0051(6) 0.0064(6)
C37 0.0203(8) 0.0178(8) 0.0226(8) 0.0002(6) 0.0038(6) 0.0019(6)
C38 0.0233(8) 0.0221(8) 0.0199(8) 0.0010(6) -0.0013(6) 0.0030(7)
C39 0.0237(8) 0.0192(8) 0.0188(8) 0.0033(6) 0.0036(6) 0.0063(6)
B1 0.0247(9) 0.0181(8) 0.0203(9) 0.0024(7) 0.0067(7) 0.0062(7)
B2 0.0266(9) 0.0184(8) 0.0152(8) 0.0056(7) 0.0047(7) 0.0051(7)
O11 0.0176(6) 0.0205(6) 0.0167(6) 0.0044(4) 0.0043(4) 0.0056(5)
O12 0.0389(8) 0.0367(8) 0.0294(7) 0.0105(6) 0.0090(6) 0.0206(7)
O13 0.0240(10) 0.0396(12) 0.0297(11) 0.0079(8) 0.0101(8) 0.0120(8)
O14 0.0310(17) 0.0363(18) 0.0266(16) -0.0023(12) 0.0062(12) -0.0004(12)

loop_
_atom_type_symbol
_atom_type_description
_atom_type_scat_dispersion_real
_atom_type_scat_dispersion_imag
_atom_type_scat_source
C C 0.0033 0.0016 'International Tables Vol C Tables 4.2.6.8 and 6.1.1.4'
H H 0.0000 0.0000 'International Tables Vol C Tables 4.2.6.8 and 6.1.1.4'
N N 0.0061 0.0033 'International Tables Vol C Tables 4.2.6.8 and 6.1.1.4'
O O 0.0106 0.0060 'International Tables Vol C Tables 4.2.6.8 and 6.1.1.4'
S S 0.1246 0.1234 'International Tables Vol C Tables 4.2.6.8 and 6.1.1.4'
B B 0.0013 0.0007 'International Tables Vol C Tables 4.2.6.8 and 6.1.1.4'

loop_
_geom_angle_atom_site_label_1
_geom_angle_atom_site_label_2
_geom_angle_atom_site_label_3
_geom_angle
_geom_angle_site_symmetry_1
_geom_angle_site_symmetry_3
_geom_angle_publ_flag
O9 S1 O8 108.88(7) . . ?
O9 S1 O7 109.92(7) . . ?
O8 S1 O7 110.68(8) . . ?
O9 S1 O10 109.23(8) . . ?
O8 S1 O10 109.33(7) . . ?
O7 S1 O10 108.78(7) . . ?
O16 S3 C43 105.18(8) . . ?
O16 S3 C42 106.09(9) . . ?
C43 S3 C42 97.94(9) . . ?
S3 C42 H42A 109.5 . . ?
S3 C42 H42B 109.5 . . ?
H42A C42 H42B 109.5 . . ?
S3 C42 H42C 109.5 . . ?
H42A C42 H42C 109.5 . . ?
H42B C42 H42C 109.5 . . ?
S3 C43 H43A 109.5 . . ?
S3 C43 H43B 109.5 . . ?
H43A C43 H43B 109.5 . . ?
S3 C43 H43C 109.5 . . ?
H43A C43 H43C 109.5 . . ?
H43B C43 H43C 109.5 . . ?
O17 S4 C45 106.34(10) . . ?
O17 S4 C44 107.44(10) . . ?
C45 S4 C44 96.44(12) . . ?
S4 C44 H44A 109.5 . . ?
S4 C44 H44B 109.5 . . ?
H44A C44 H44B 109.5 . . ?
S4 C44 H44C 109.5 . . ?
H44A C44 H44C 109.5 . . ?
H44B C44 H44C 109.5 . . ?
S4 C45 H45A 109.5 . . ?
S4 C45 H45B 109.5 . . ?
H45A C45 H45B 109.5 . . ?
S4 C45 H45C 109.5 . . ?
H45A C45 H45C 109.5 . . ?
H45B C45 H45C 109.5 . . ?
O15 S2 C40 106.47(11) . . ?
O15 S2 C41 107.27(12) . . ?
C40 S2 C41 97.47(12) . . ?
S2 C40 H40A 109.5 . . ?
S2 C40 H40B 109.5 . . ?
H40A C40 H40B 109.5 . . ?
S2 C40 H40C 109.5 . . ?
H40A C40 H40C 109.5 . . ?
H40B C40 H40C 109.5 . . ?
S2 C41 H41A 109.5 . . ?
S2 C41 H41B 109.5 . . ?
H41A C41 H41B 109.5 . . ?
S2 C41 H41C 109.5 . . ?
H41A C41 H41C 109.5 . . ?
H41B C41 H41C 109.5 . . ?
O15A S2A C40A 121(2) . . ?
O15A S2A C41A 105.3(17) . . ?
C40A S2A C41A 102.6(17) . . ?
S2A C40A H40D 109.5 . . ?
S2A C40A H40E 109.5 . . ?
H40D C40A H40E 109.5 . . ?
S2A C40A H40F 109.5 . . ?
H40D C40A H40F 109.5 . . ?
H40E C40A H40F 109.5 . . ?
S2A C41A H41D 109.5 . . ?
S2A C41A H41E 109.5 . . ?
H41D C41A H41E 109.5 . . ?
S2A C41A H41F 109.5 . . ?
H41D C41A H41F 109.5 . . ?
H41E C41A H41F 109.5 . . ?
B2 O2 H2A 109.7(17) . . ?
B2 O3 H3A 114.2(17) . . ?
B1 O5 H5 113.9(19) . . ?
B1 O6 H6 114.9(18) . . ?
C5 N1 C1 117.13(13) . . ?
C6 N2 C7 127.19(13) . . ?
C6 N2 H2N 116.3(14) . . ?
C7 N2 H2N 116.5(14) . . ?
C11 N3 C10 120.91(14) . . ?
C11 N3 C16 118.88(13) . . ?
C10 N3 C16 120.19(13) . . ?
C23 N4 C24 125.78(13) . . ?
C23 N4 H4N 117.4(14) . . ?
C24 N4 H4N 116.8(14) . . ?
C30 N5 C32 121.27(14) . . ?
C30 N5 C26 118.28(13) . . ?
C32 N5 C26 120.41(13) . . ?
N1 C1 C2 123.55(14) . . ?
N1 C1 C6 117.46(13) . . ?
C2 C1 C6 118.95(13) . . ?
C3 C2 C1 118.43(14) . . ?
C3 C2 H2 120.8 . . ?
C1 C2 H2 120.8 . . ?
C2 C3 C4 118.77(15) . . ?
C2 C3 H3 120.6 . . ?
C4 C3 H3 120.6 . . ?
C3 C4 C5 118.46(14) . . ?
C3 C4 H4 120.8 . . ?
C5 C4 H4 120.8 . . ?
N1 C5 C4 123.61(14) . . ?
N1 C5 C23 117.78(14) . . ?
C4 C5 C23 118.60(14) . . ?
O1 C6 N2 124.93(14) . . ?
O1 C6 C1 121.09(14) . . ?
N2 C6 C1 113.96(13) . . ?
C15 C7 N2 124.54(14) . . ?
C15 C7 C8 119.38(14) . . ?
N2 C7 C8 116.07(13) . . ?
C9 C8 C7 121.90(14) . . ?
C9 C8 H8 119.1 . . ?
C7 C8 H8 119.1 . . ?
C8 C9 C10 119.29(14) . . ?
C8 C9 H9 120.4 . . ?
C10 C9 H9 120.4 . . ?
N3 C10 C9 121.85(14) . . ?
N3 C10 C14 118.69(14) . . ?
C9 C10 C14 119.47(14) . . ?
N3 C11 C12 121.86(15) . . ?
N3 C11 H11 119.1 . . ?
C12 C11 H11 119.1 . . ?
C13 C12 C11 119.47(15) . . ?
C13 C12 H12 120.3 . . ?
C11 C12 H12 120.3 . . ?
C12 C13 C14 119.68(15) . . ?
C12 C13 H13 120.2 . . ?
C14 C13 H13 120.2 . . ?
C13 C14 C10 119.17(14) . . ?
C13 C14 C15 120.79(14) . . ?
C10 C14 C15 120.04(14) . . ?
C7 C15 C14 119.73(14) . . ?
C7 C15 H15 120.1 . . ?
C14 C15 H15 120.1 . . ?
N3 C16 C17 113.15(13) . . ?
N3 C16 H16A 108.9 . . ?
C17 C16 H16A 108.9 . . ?
N3 C16 H16B 108.9 . . ?
C17 C16 H16B 108.9 . . ?
H16A C16 H16B 107.8 . . ?
C18 C17 C22 119.37(15) . . ?
C18 C17 C16 119.00(15) . . ?
C22 C17 C16 121.43(15) . . ?
C17 C18 C19 121.81(15) . . ?
C17 C18 H18 119.1 . . ?
C19 C18 H18 119.1 . . ?
C20 C19 C18 117.35(16) . . ?
C20 C19 B2 121.92(15) . . ?
C18 C19 B2 120.61(15) . . ?
C21 C20 C19 121.54(16) . . ?
C21 C20 H20 119.2 . . ?
C19 C20 H20 119.2 . . ?
C20 C21 C22 119.78(16) . . ?
C20 C21 H21 120.1 . . ?
C22 C21 H21 120.1 . . ?
C17 C22 C21 120.03(16) . . ?
C17 C22 H22 120.0 . . ?
C21 C22 H22 120.0 . . ?
O4 C23 N4 124.55(14) . . ?
O4 C23 C5 120.30(14) . . ?
N4 C23 C5 115.15(13) . . ?
C27 C24 N4 123.32(14) . . ?
C27 C24 C25 119.36(14) . . ?
N4 C24 C25 117.32(13) . . ?
C33 C25 C24 121.62(14) . . ?
C33 C25 H25 119.2 . . ?
C24 C25 H25 119.2 . . ?
N5 C26 C34 112.07(13) . . ?
N5 C26 H26A 109.2 . . ?
C34 C26 H26A 109.2 . . ?
N5 C26 H26B 109.2 . . ?
C34 C26 H26B 109.2 . . ?
H26A C26 H26B 107.9 . . ?
C24 C27 C28 119.87(14) . . ?
C24 C27 H27 120.1 . . ?
C28 C27 H27 120.1 . . ?
C27 C28 C32 120.20(14) . . ?
C27 C28 C29 120.41(14) . . ?
C32 C28 C29 119.38(14) . . ?
C31 C29 C28 119.97(15) . . ?
C31 C29 H29 120.0 . . ?
C28 C29 H29 120.0 . . ?
N5 C30 C31 122.02(15) . . ?
N5 C30 H30 119.0 . . ?
C31 C30 H30 119.0 . . ?
C29 C31 C30 119.13(15) . . ?
C29 C31 H31 120.4 . . ?
C30 C31 H31 120.4 . . ?
N5 C32 C28 118.22(14) . . ?
N5 C32 C33 122.27(14) . . ?
C28 C32 C33 119.51(14) . . ?
C25 C33 C32 119.43(14) . . ?
C25 C33 H33 120.3 . . ?
C32 C33 H33 120.3 . . ?
C35 C34 C39 119.47(15) . . ?
C35 C34 C26 118.39(15) . . ?
C39 C34 C26 122.09(15) . . ?
C34 C35 C36 121.79(15) . . ?
C34 C35 H35 119.1 . . ?
C36 C35 H35 119.1 . . ?
C37 C36 C35 117.55(15) . . ?
C37 C36 B1 121.19(15) . . ?
C35 C36 B1 121.25(15) . . ?
C38 C37 C36 121.30(16) . . ?
C38 C37 H37 119.3 . . ?
C36 C37 H37 119.3 . . ?
C39 C38 C37 120.01(16) . . ?
C39 C38 H38 120.0 . . ?
C37 C38 H38 120.0 . . ?
C38 C39 C34 119.78(16) . . ?
C38 C39 H39 120.1 . . ?
C34 C39 H39 120.1 . . ?
O5 B1 O6 125.02(17) . . ?
O5 B1 C36 117.38(16) . . ?
O6 B1 C36 117.59(15) . . ?
O2 B2 O3 124.51(17) . . ?
O2 B2 C19 117.97(15) . . ?
O3 B2 C19 117.51(16) . . ?
H11A O11 H11B 105(2) . . ?
H12A O12 H12B 109(3) . . ?
H13A O13 H13B 99(4) . . ?
H14A O14 H14B 99(5) . . ?

loop_
_geom_bond_atom_site_label_1
_geom_bond_atom_site_label_2
_geom_bond_distance
_geom_bond_site_symmetry_2
_geom_bond_publ_flag
S1 O9 1.4703(12) . ?
S1 O8 1.4763(13) . ?
S1 O7 1.4764(12) . ?
S1 O10 1.4847(14) . ?
S3 O16 1.5226(14) . ?
S3 C43 1.7804(18) . ?
S3 C42 1.7819(19) . ?
C42 H42A 0.9600 . ?
C42 H42B 0.9600 . ?
C42 H42C 0.9600 . ?
C43 H43A 0.9600 . ?
C43 H43B 0.9600 . ?
C43 H43C 0.9600 . ?
S4 O17 1.5094(14) . ?
S4 C45 1.772(3) . ?
S4 C44 1.773(2) . ?
C44 H44A 0.9600 . ?
C44 H44B 0.9600 . ?
C44 H44C 0.9600 . ?
C45 H45A 0.9600 . ?
C45 H45B 0.9600 . ?
C45 H45C 0.9600 . ?
S2 O15 1.4958(17) . ?
S2 C40 1.770(2) . ?
S2 C41 1.786(2) . ?
C40 H40A 0.9600 . ?
C40 H40B 0.9600 . ?
C40 H40C 0.9600 . ?
C41 H41A 0.9600 . ?
C41 H41B 0.9600 . ?
C41 H41C 0.9600 . ?
S2A O15A 1.407(17) . ?
S2A C40A 1.736(18) . ?
S2A C41A 1.817(18) . ?
C40A H40D 0.9600 . ?
C40A H40E 0.9600 . ?
C40A H40F 0.9600 . ?
C41A H41D 0.9600 . ?
C41A H41E 0.9600 . ?
C41A H41F 0.9600 . ?
O1 C6 1.2247(19) . ?
O2 B2 1.357(2) . ?
O2 H2A 0.841(10) . ?
O3 B2 1.360(2) . ?
O3 H3A 0.843(10) . ?
O4 C23 1.223(2) . ?
O5 B1 1.353(2) . ?
O5 H5 0.840(10) . ?
O6 B1 1.356(2) . ?
O6 H6 0.837(10) . ?
N1 C5 1.336(2) . ?
N1 C1 1.3374(19) . ?
N2 C6 1.356(2) . ?
N2 C7 1.3971(19) . ?
N2 H2N 0.846(9) . ?
N3 C11 1.335(2) . ?
N3 C10 1.3867(19) . ?
N3 C16 1.487(2) . ?
N4 C23 1.365(2) . ?
N4 C24 1.4034(19) . ?
N4 H4N 0.852(9) . ?
N5 C30 1.334(2) . ?
N5 C32 1.3884(19) . ?
N5 C26 1.483(2) . ?
C1 C2 1.391(2) . ?
C1 C6 1.506(2) . ?
C2 C3 1.386(2) . ?
C2 H2 0.9300 . ?
C3 C4 1.386(2) . ?
C3 H3 0.9300 . ?
C4 C5 1.389(2) . ?
C4 H4 0.9300 . ?
C5 C23 1.503(2) . ?
C7 C15 1.380(2) . ?
C7 C8 1.421(2) . ?
C8 C9 1.366(2) . ?
C8 H8 0.9300 . ?
C9 C10 1.414(2) . ?
C9 H9 0.9300 . ?
C10 C14 1.415(2) . ?
C11 C12 1.392(2) . ?
C11 H11 0.9300 . ?
C12 C13 1.370(2) . ?
C12 H12 0.9300 . ?
C13 C14 1.414(2) . ?
C13 H13 0.9300 . ?
C14 C15 1.415(2) . ?
C15 H15 0.9300 . ?
C16 C17 1.513(2) . ?
C16 H16A 0.9700 . ?
C16 H16B 0.9700 . ?
C17 C18 1.390(2) . ?
C17 C22 1.391(2) . ?
C18 C19 1.403(2) . ?
C18 H18 0.9300 . ?
C19 C20 1.398(2) . ?
C19 B2 1.577(3) . ?
C20 C21 1.389(3) . ?
C20 H20 0.9300 . ?
C21 C22 1.393(2) . ?
C21 H21 0.9300 . ?
C22 H22 0.9300 . ?
C24 C27 1.383(2) . ?
C24 C25 1.419(2) . ?
C25 C33 1.371(2) . ?
C25 H25 0.9300 . ?
C26 C34 1.513(2) . ?
C26 H26A 0.9700 . ?
C26 H26B 0.9700 . ?
C27 C28 1.410(2) . ?
C27 H27 0.9300 . ?
C28 C32 1.411(2) . ?
C28 C29 1.415(2) . ?
C29 C31 1.367(2) . ?
C29 H29 0.9300 . ?
C30 C31 1.388(2) . ?
C30 H30 0.9300 . ?
C31 H31 0.9300 . ?
C32 C33 1.412(2) . ?
C33 H33 0.9300 . ?
C34 C35 1.387(2) . ?
C34 C39 1.394(2) . ?
C35 C36 1.397(2) . ?
C35 H35 0.9300 . ?
C36 C37 1.397(2) . ?
C36 B1 1.578(3) . ?
C37 C38 1.390(2) . ?
C37 H37 0.9300 . ?
C38 C39 1.388(2) . ?
C38 H38 0.9300 . ?
C39 H39 0.9300 . ?
O11 H11A 0.827(10) . ?
O11 H11B 0.829(9) . ?
O12 H12A 0.848(10) . ?
O12 H12B 0.846(10) . ?
O13 H13A 0.843(10) . ?
O13 H13B 0.841(10) . ?
O14 H14A 0.840(10) . ?
O14 H14B 0.840(10) . ?

loop_
_geom_hbond_atom_site_label_D
_geom_hbond_atom_site_label_H
_geom_hbond_atom_site_label_A
_geom_hbond_distance_DH
_geom_hbond_distance_HA
_geom_hbond_distance_DA
_geom_hbond_angle_DHA
_geom_hbond_site_symmetry_A
_geom_hbond_publ_flag
O2 H2A S1 0.841(10) 2.919(13) 3.7131(13) 158(2) . yes
O2 H2A O7 0.841(10) 1.942(11) 2.7662(18) 166(2) . yes
O3 H3A S1 0.843(10) 2.829(14) 3.5981(14) 153(2) . yes
O3 H3A O10 0.843(10) 1.862(10) 2.7045(18) 179(3) . yes
O5 H5 S1 0.840(10) 2.851(14) 3.6447(14) 158(2) . yes
O5 H5 O10 0.840(10) 1.877(11) 2.7064(18) 169(3) . yes
O6 H6 S1 0.837(10) 2.856(14) 3.6274(13) 154(2) . yes
O6 H6 O8 0.837(10) 1.842(11) 2.6712(17) 170(2) . yes
N2 H2N N1 0.846(9) 2.25(2) 2.6751(18) 111.2(16) . yes
N2 H2N O11 0.846(9) 2.268(15) 2.9924(17) 143.7(19) 1_545 yes
N4 H4N O11 0.852(9) 2.171(12) 2.9794(17) 158.4(19) 1_545 yes
O11 H11A O9 0.827(10) 1.965(11) 2.7739(17) 166(2) . yes
O11 H11B O12 0.829(9) 2.017(10) 2.8400(18) 172(2) . yes
O12 H12A S2^a 0.848(10) 2.911(12) 3.7343(16) 164(2) . yes
O12 H12A O15^a 0.848(10) 1.916(12) 2.746(2) 166(3) . yes
O12 H12A S2A^b 0.848(10) 2.778(18) 3.567(11) 156(3) . yes
O12 H12A O15A^b 0.848(10) 2.17(3) 2.97(3) 157(3) . yes
O12 H12B S3 0.846(10) 3.011(14) 3.8027(15) 157(2) . yes
O12 H12B O16 0.846(10) 1.951(11) 2.793(2) 173(3) . yes
O13^a H13A^a O12 0.843(10) 1.937(12) 2.771(2) 170(4) . yes
O13^a H13B^a S4 0.841(10) 2.71(3) 3.310(2) 129(3) . yes
O13^a H13B^a O17 0.841(10) 2.135(16) 2.941(2) 160(4) . yes
O14^a H14A^a O7 0.840(10) 2.080(18) 2.901(3) 165(6) . yes
O14^a H14B^a O7 0.840(10) 2.17(3) 2.925(3) 150(5) 2_665 yes
O14^a H14B^a O14^a 0.840(10) 2.32(5) 2.847(6) 121(5) 2_665 yes

loop_
_geom_torsion_atom_site_label_1
_geom_torsion_atom_site_label_2
_geom_torsion_atom_site_label_3
_geom_torsion_atom_site_label_4
_geom_torsion
_geom_torsion_site_symmetry_1
_geom_torsion_site_symmetry_2
_geom_torsion_site_symmetry_3
_geom_torsion_site_symmetry_4
_geom_torsion_publ_flag
C5 N1 C1 C2 1.4(2) . . . . ?
C5 N1 C1 C6 -176.35(13) . . . . ?
N1 C1 C2 C3 -2.0(2) . . . . ?
C6 C1 C2 C3 175.66(14) . . . . ?
C1 C2 C3 C4 0.7(2) . . . . ?
C2 C3 C4 C5 1.2(2) . . . . ?
C1 N1 C5 C4 0.6(2) . . . . ?
C1 N1 C5 C23 179.96(13) . . . . ?
C3 C4 C5 N1 -1.9(2) . . . . ?
C3 C4 C5 C23 178.76(15) . . . . ?
C7 N2 C6 O1 -4.6(3) . . . . ?
C7 N2 C6 C1 174.12(14) . . . . ?
N1 C1 C6 O1 175.20(14) . . . . ?
C2 C1 C6 O1 -2.6(2) . . . . ?
N1 C1 C6 N2 -3.60(19) . . . . ?
C2 C1 C6 N2 178.56(14) . . . . ?
C6 N2 C7 C15 1.1(3) . . . . ?
C6 N2 C7 C8 -177.61(15) . . . . ?
C15 C7 C8 C9 4.0(2) . . . . ?
N2 C7 C8 C9 -177.25(15) . . . . ?
C7 C8 C9 C10 -2.1(2) . . . . ?
C11 N3 C10 C9 174.64(15) . . . . ?
C16 N3 C10 C9 -7.1(2) . . . . ?
C11 N3 C10 C14 -4.9(2) . . . . ?
C16 N3 C10 C14 173.37(13) . . . . ?
C8 C9 C10 N3 178.29(15) . . . . ?
C8 C9 C10 C14 -2.1(2) . . . . ?
C10 N3 C11 C12 1.7(2) . . . . ?
C16 N3 C11 C12 -176.60(15) . . . . ?
N3 C11 C12 C13 2.4(3) . . . . ?
C11 C12 C13 C14 -3.1(2) . . . . ?
C12 C13 C14 C10 -0.2(2) . . . . ?
C12 C13 C14 C15 179.79(15) . . . . ?
N3 C10 C14 C13 4.1(2) . . . . ?
C9 C10 C14 C13 -175.47(14) . . . . ?
N3 C10 C14 C15 -175.82(14) . . . . ?
C9 C10 C14 C15 4.6(2) . . . . ?
N2 C7 C15 C14 179.91(14) . . . . ?
C8 C7 C15 C14 -1.4(2) . . . . ?
C13 C14 C15 C7 177.30(14) . . . . ?
C10 C14 C15 C7 -2.8(2) . . . . ?
C11 N3 C16 C17 -100.75(17) . . . . ?
C10 N3 C16 C17 80.90(18) . . . . ?
N3 C16 C17 C18 -139.86(15) . . . . ?
N3 C16 C17 C22 45.4(2) . . . . ?
C22 C17 C18 C19 0.9(2) . . . . ?
C16 C17 C18 C19 -173.97(14) . . . . ?
C17 C18 C19 C20 -3.0(2) . . . . ?
C17 C18 C19 B2 173.12(14) . . . . ?
C18 C19 C20 C21 1.9(2) . . . . ?
B2 C19 C20 C21 -174.16(15) . . . . ?
C19 C20 C21 C22 1.2(3) . . . . ?
C18 C17 C22 C21 2.3(2) . . . . ?
C16 C17 C22 C21 177.11(15) . . . . ?
C20 C21 C22 C17 -3.4(3) . . . . ?
C24 N4 C23 O4 1.3(3) . . . . ?
C24 N4 C23 C5 -178.96(14) . . . . ?
N1 C5 C23 O4 -168.49(16) . . . . ?
C4 C5 C23 O4 10.9(2) . . . . ?
N1 C5 C23 N4 11.8(2) . . . . ?
C4 C5 C23 N4 -168.85(15) . . . . ?
C23 N4 C24 C27 -7.7(2) . . . . ?
C23 N4 C24 C25 172.94(15) . . . . ?
C27 C24 C25 C33 -0.5(2) . . . . ?
N4 C24 C25 C33 178.89(14) . . . . ?
C30 N5 C26 C34 105.65(16) . . . . ?
C32 N5 C26 C34 -72.09(18) . . . . ?
N4 C24 C27 C28 -179.54(14) . . . . ?
C25 C24 C27 C28 -0.2(2) . . . . ?
C24 C27 C28 C32 0.7(2) . . . . ?
C24 C27 C28 C29 -179.55(14) . . . . ?
C27 C28 C29 C31 -178.44(15) . . . . ?
C32 C28 C29 C31 1.3(2) . . . . ?
C32 N5 C30 C31 -0.1(2) . . . . ?
C26 N5 C30 C31 -177.85(15) . . . . ?
C28 C29 C31 C30 -1.3(2) . . . . ?
N5 C30 C31 C29 0.8(2) . . . . ?
C30 N5 C32 C28 0.1(2) . . . . ?
C26 N5 C32 C28 177.75(13) . . . . ?
C30 N5 C32 C33 179.76(15) . . . . ?
C26 N5 C32 C33 -2.6(2) . . . . ?
C27 C28 C32 N5 179.09(14) . . . . ?
C29 C28 C32 N5 -0.7(2) . . . . ?
C27 C28 C32 C33 -0.6(2) . . . . ?
C29 C28 C32 C33 179.66(14) . . . . ?
C24 C25 C33 C32 0.6(2) . . . . ?
N5 C32 C33 C25 -179.74(14) . . . . ?
C28 C32 C33 C25 -0.1(2) . . . . ?
N5 C26 C34 C35 150.70(14) . . . . ?
N5 C26 C34 C39 -32.0(2) . . . . ?
C39 C34 C35 C36 0.2(2) . . . . ?
C26 C34 C35 C36 177.55(14) . . . . ?
C34 C35 C36 C37 2.6(2) . . . . ?
C34 C35 C36 B1 -175.90(15) . . . . ?
C35 C36 C37 C38 -3.0(2) . . . . ?
B1 C36 C37 C38 175.45(16) . . . . ?
C36 C37 C38 C39 0.7(3) . . . . ?
C37 C38 C39 C34 2.1(3) . . . . ?
C35 C34 C39 C38 -2.6(2) . . . . ?
C26 C34 C39 C38 -179.82(15) . . . . ?
C37 C36 B1 O5 1.7(2) . . . . ?
C35 C36 B1 O5 -179.95(16) . . . . ?
C37 C36 B1 O6 -178.45(16) . . . . ?
C35 C36 B1 O6 -0.1(2) . . . . ?
C20 C19 B2 O2 178.68(15) . . . . ?
C18 C19 B2 O2 2.7(2) . . . . ?
C20 C19 B2 O3 -0.3(2) . . . . ?
C18 C19 B2 O3 -176.22(15) . . . . ?
